data_1524201
loop_
_publ_author_name
'Che Guangcan'
'Yu Yu-De'
'Liang Jingkui'

_publ_section_title
;
 A study on the phase diagram of pseudo-binary systems La Ni5 - Nd Ni5 (Ce
 Ni5) and their hydrogen absorption characteristics
;
_journal_name_full 'Wu Li Hsueh Pao (= Acta Physica Sinica)'
_journal_page_first 770
_journal_page_last 778
_journal_volume 33
_journal_year 1984
_chemical_formula_sum 'La1.5 Nd1.5 Ni3'
_chemical_name_systematic '(La Nd Ni10)0.5'
_space_group_IT_number 191
_symmetry_space_group_name_Hall '-P 6 2'
_symmetry_space_group_name_H-M 'P 6/m m m'
_cell_angle_alpha 90
_cell_angle_beta 90
_cell_angle_gamma 120
_cell_formula_units_Z 1
_cell_length_a 4.981
_cell_length_b 4.981
_cell_length_c 3.977
_cell_volume 85.451
_citation_journal_id_ASTM WLHPAR
_cod_data_source_file CheGuangcan_WLHPAR_1984_114.cif
_cod_data_source_block La1.5Nd1.5Ni3
_cod_original_cell_volume 85.45142
_cod_database_code 1524201

loop_
_symmetry_equiv_pos_as_xyz
x,y,z
x-y,x,z
-y,x-y,z
-x,-y,z
-x+y,-x,z
y,-x+y,z
-y,-x,-z
x-y,-y,-z
x,x-y,-z
y,x,-z
-x+y,y,-z
-x,-x+y,-z
-x,-y,-z
-x+y,-x,-z
y,-x+y,-z
x,y,-z
x-y,x,-z
-y,x-y,-z
y,x,z
-x+y,y,z
-x,-x+y,z
-y,-x,z
x-y,-y,z
x,x-y,z

loop_
_atom_site_label
_atom_site_type_symbol
_atom_site_fract_x
_atom_site_fract_y
_atom_site_fract_z
_atom_site_occupancy
_atom_site_U_iso_or_equiv
Nd1 Nd 0.5 0 0.5 0.5 0.0
Ni2 Ni 0.3333 0.6667 0 1 0.0
La1 La 0.5 0 0.5 0.5 0.0
Ni1 Ni 0 0 0 1 0.0
